data_7103965
loop_
_publ_author_name
'Wiacek, Robert J.'
'Macdonald, Charles L. B.'
'Jones, Jamie N.'
'Pietryga, Jeffrey M.'
'Cowley, Alan H.'

_publ_section_title
;
 The contrasting behaviour of bridged amido-cyclopentadienyl (constrained
 geometry) group 15 chlorides and cations derived therefrom
;
_journal_coden_ASTM CHCOFS
_journal_issue 3
_journal_name_full
;
 Chemical Communications (Cambridge, United Kingdom)
;
_journal_page_first 430
_journal_page_last 431
_journal_paper_doi 10.1039/b211591c
_journal_year 2003
_chemical_formula_moiety 'C15 H27 Cl N AS Si'
_chemical_formula_sum 'C15 H27 As Cl N Si'
_chemical_formula_weight 359.84
_chemical_name_common '(CGC)arsenic chloride'
_chemical_name_systematic
;
t-butyl(dimetyl(tetra-methylcyclopentadienyl)silyl)amido arsenic chloride
;
_space_group_IT_number 14
_symmetry_cell_setting monoclinic
_symmetry_space_group_name_Hall '-P 2yn'
_symmetry_space_group_name_H-M 'P 1 21/n 1'
_atom_sites_solution_hydrogens geom
_atom_sites_solution_primary direct
_atom_sites_solution_secondary difmap
_audit_creation_method SHELXL-97
_cell_angle_alpha 90.000(5)
_cell_angle_beta 91.669(5)
_cell_angle_gamma 90.000(5)
_cell_formula_units_Z 4
_cell_length_a 6.953(5)
_cell_length_b 17.258(5)
_cell_length_c 14.991(5)
_cell_measurement_reflns_used all
_cell_measurement_temperature 153(2)
_cell_measurement_theta_max 27.46
_cell_measurement_theta_min 3.60
_cell_volume 1798.1(15)
_computing_cell_refinement Denzo-SMN
_computing_data_collection 'Collect software, Nonius B.V. 1998'
_computing_data_reduction Scalepack
_computing_molecular_graphics 'Ortep-3 for Windows (Farrugia, 1997)'
_computing_publication_material 'WinGX publication routines (Farrugia, 1999)'
_computing_structure_refinement 'SHELXL-97 (Sheldrick, 1997)'
_computing_structure_solution 'SHELXS-97 (Sheldrick, 1997)'
_diffrn_ambient_temperature 153(2)
_diffrn_measured_fraction_theta_full 0.991
_diffrn_measured_fraction_theta_max 0.991
_diffrn_measurement_device_type 'Nonius Kappa CCD'
_diffrn_measurement_method 'omega scans'
_diffrn_radiation_monochromator graphite
_diffrn_radiation_source 'fine-focus sealed tube'
_diffrn_radiation_type MoK\a
_diffrn_radiation_wavelength 0.71069
_diffrn_reflns_av_R_equivalents 0.0560
_diffrn_reflns_av_sigmaI/netI 0.0505
_diffrn_reflns_limit_h_max 9
_diffrn_reflns_limit_h_min -8
_diffrn_reflns_limit_k_max 19
_diffrn_reflns_limit_k_min -22
_diffrn_reflns_limit_l_max 19
_diffrn_reflns_limit_l_min -18
_diffrn_reflns_number 11122
_diffrn_reflns_theta_full 27.46
_diffrn_reflns_theta_max 27.46
_diffrn_reflns_theta_min 3.60
_exptl_absorpt_coefficient_mu 2.095
_exptl_absorpt_correction_T_max 0.6794
_exptl_absorpt_correction_T_min 0.6794
_exptl_absorpt_correction_type none
_exptl_crystal_colour yello
_exptl_crystal_density_diffrn 1.329
_exptl_crystal_density_meas ?
_exptl_crystal_density_method .
_exptl_crystal_description prism
_exptl_crystal_F_000 752
_exptl_crystal_size_max 0.20
_exptl_crystal_size_mid 0.20
_exptl_crystal_size_min 0.20
_refine_diff_density_max 0.326
_refine_diff_density_min -0.317
_refine_diff_density_rms 0.056
_refine_ls_extinction_coef 0.0024(4)
_refine_ls_extinction_expression Fc^*^=kFc[1+0.001xFc^2^\l^3^/sin(2\q)]^-1/4^
_refine_ls_extinction_method SHELXL
_refine_ls_goodness_of_fit_ref 1.045
_refine_ls_hydrogen_treatment mixed
_refine_ls_matrix_type full
_refine_ls_number_parameters 281
_refine_ls_number_reflns 4068
_refine_ls_number_restraints 0
_refine_ls_restrained_S_all 1.045
_refine_ls_R_factor_all 0.0350
_refine_ls_R_factor_gt 0.0274
_refine_ls_shift/su_max 0.001
_refine_ls_shift/su_mean 0.000
_refine_ls_structure_factor_coef Fsqd
_refine_ls_weighting_details 'calc w=1/[\s^2^(Fo^2^)+(0.0000P)^2^+1.2728P] where P=(Fo^2^+2Fc^2^)/3'
_refine_ls_weighting_scheme calc
_refine_ls_wR_factor_gt 0.0549
_refine_ls_wR_factor_ref 0.0572
_reflns_number_gt 3574
_reflns_number_total 4068
_reflns_threshold_expression >2sigma(I)
_cod_data_source_file b211591c.txt
_cod_data_source_block p21overn
_cod_depositor_comments
;
The following automatic conversions were performed:
'_symmetry_cell_setting' value 'Monoclinic' changed to 'monoclinic'
according to '/home/saulius/struct/CIF-dictionaries/cif_core.dic'
dictionary named 'cif_core.dic' version 2.4.1 from 2010-06-29.

Automatic conversion script
Id: cif_fix_enum 1527 2010-12-29 10:47:43Z saulius 
;
_cod_original_sg_symbol_H-M P2(1)/n
_cod_database_code 7103965

loop_
_symmetry_equiv_pos_as_xyz
'x, y, z'
'-x+1/2, y+1/2, -z+1/2'
'-x, -y, -z'
'x-1/2, -y-1/2, z-1/2'

loop_
_atom_site_label
_atom_site_type_symbol
_atom_site_fract_x
_atom_site_fract_y
_atom_site_fract_z
_atom_site_U_iso_or_equiv
_atom_site_adp_type
_atom_site_occupancy
_atom_site_symmetry_multiplicity
_atom_site_calc_flag
_atom_site_refinement_flags
_atom_site_disorder_assembly
_atom_site_disorder_group
C1 C 0.4594(2) 0.34093(10) 0.42904(11) 0.0214(3) Uani 1 1 d . . .
C2 C 0.5938(2) 0.39425(11) 0.45415(11) 0.0251(4) Uani 1 1 d . . .
C3 C 0.6659(3) 0.43420(11) 0.37497(13) 0.0278(4) Uani 1 1 d . . .
C4 C 0.5807(3) 0.40389(10) 0.30107(12) 0.0250(4) Uani 1 1 d . . .
C5 C 0.4342(2) 0.34543(10) 0.32868(11) 0.0208(3) Uani 1 1 d . . .
C6 C 0.6702(3) 0.41048(14) 0.54675(14) 0.0352(5) Uani 1 1 d . . .
C7 C 0.8132(3) 0.49780(14) 0.38074(19) 0.0424(5) Uani 1 1 d . . .
C8 C 0.6181(3) 0.42114(13) 0.20524(14) 0.0346(5) Uani 1 1 d . . .
C9 C 0.2290(3) 0.36677(12) 0.29626(13) 0.0274(4) Uani 1 1 d . . .
C10 C 0.1202(3) 0.26762(13) 0.52680(14) 0.0313(4) Uani 1 1 d . . .
C11 C 0.5279(3) 0.21221(14) 0.56946(14) 0.0354(5) Uani 1 1 d . . .
C12 C 0.3160(3) 0.10945(10) 0.37618(11) 0.0259(4) Uani 1 1 d . . .
C13 C 0.2261(4) 0.08999(13) 0.28447(14) 0.0355(5) Uani 1 1 d . . .
C14 C 0.1714(3) 0.08797(13) 0.44671(14) 0.0338(4) Uani 1 1 d . . .
C15 C 0.5002(4) 0.06244(13) 0.39084(17) 0.0401(5) Uani 1 1 d . . .
N N 0.3596(2) 0.19471(8) 0.38220(9) 0.0197(3) Uani 1 1 d . . .
Si Si 0.36280(7) 0.25194(3) 0.48002(3) 0.02077(11) Uani 1 1 d . . .
Cl Cl 0.79221(7) 0.23000(3) 0.32048(4) 0.04112(14) Uani 1 1 d . . .
As As 0.47475(3) 0.237674(10) 0.285809(11) 0.02146(8) Uani 1 1 d . . .
H6A H 0.606(3) 0.3829(14) 0.5896(16) 0.044(6) Uiso 1 1 d . . .
H6B H 0.805(4) 0.3982(15) 0.5529(15) 0.048(7) Uiso 1 1 d . . .
H6C H 0.655(3) 0.4664(15) 0.5628(16) 0.050(7) Uiso 1 1 d . . .
H7A H 0.933(4) 0.4779(15) 0.4120(17) 0.056(7) Uiso 1 1 d . . .
H7B H 0.771(3) 0.5402(16) 0.4154(17) 0.053(7) Uiso 1 1 d . . .
H7C H 0.848(4) 0.5169(17) 0.3285(19) 0.063(8) Uiso 1 1 d . . .
H8A H 0.704(3) 0.3856(16) 0.1835(16) 0.051(7) Uiso 1 1 d . . .
H8B H 0.671(4) 0.4715(18) 0.1965(18) 0.065(8) Uiso 1 1 d . . .
H8C H 0.497(4) 0.4174(14) 0.1690(16) 0.048(7) Uiso 1 1 d . . .
H9A H 0.140(3) 0.3308(14) 0.3147(14) 0.034(6) Uiso 1 1 d . . .
H9B H 0.191(3) 0.4174(13) 0.3205(13) 0.027(5) Uiso 1 1 d . . .
H9C H 0.220(3) 0.3701(13) 0.2306(15) 0.039(6) Uiso 1 1 d . . .
H10A H 0.067(4) 0.2213(16) 0.5558(17) 0.054(7) Uiso 1 1 d . . .
H10B H 0.131(3) 0.3066(16) 0.5671(17) 0.054(7) Uiso 1 1 d . . .
H10C H 0.030(3) 0.2828(15) 0.4814(17) 0.047(7) Uiso 1 1 d . . .
H11A H 0.493(3) 0.1574(15) 0.5853(16) 0.047(7) Uiso 1 1 d . . .
H11B H 0.651(4) 0.2120(15) 0.5512(17) 0.051(7) Uiso 1 1 d . . .
H11C H 0.521(4) 0.2433(16) 0.6208(19) 0.059(8) Uiso 1 1 d . . .
H13A H 0.319(3) 0.0993(13) 0.2396(15) 0.036(6) Uiso 1 1 d . . .
H13B H 0.112(3) 0.1207(15) 0.2706(15) 0.043(6) Uiso 1 1 d . . .
H13C H 0.193(3) 0.0347(15) 0.2815(15) 0.047(6) Uiso 1 1 d . . .
H14A H 0.050(3) 0.1177(13) 0.4357(13) 0.032(5) Uiso 1 1 d . . .
H14B H 0.142(3) 0.0336(14) 0.4424(14) 0.039(6) Uiso 1 1 d . . .
H14C H 0.219(3) 0.0973(13) 0.5044(15) 0.032(5) Uiso 1 1 d . . .
H15A H 0.472(3) 0.0083(16) 0.3857(16) 0.052(7) Uiso 1 1 d . . .
H15B H 0.595(4) 0.0744(15) 0.3463(17) 0.056(7) Uiso 1 1 d . . .
H15C H 0.557(3) 0.0736(13) 0.4468(15) 0.035(6) Uiso 1 1 d . . .

loop_
_atom_site_aniso_label
_atom_site_aniso_U_11
_atom_site_aniso_U_22
_atom_site_aniso_U_33
_atom_site_aniso_U_23
_atom_site_aniso_U_13
_atom_site_aniso_U_12
C1 0.0203(9) 0.0244(9) 0.0196(8) -0.0040(7) 0.0024(6) 0.0020(7)
C2 0.0219(9) 0.0264(9) 0.0271(9) -0.0070(7) 0.0015(7) 0.0018(7)
C3 0.0211(9) 0.0250(10) 0.0375(10) -0.0068(8) 0.0072(7) -0.0032(7)
C4 0.0253(9) 0.0204(9) 0.0299(9) -0.0006(7) 0.0076(7) -0.0002(7)
C5 0.0232(9) 0.0203(8) 0.0189(8) -0.0005(7) 0.0021(6) -0.0011(6)
C6 0.0323(12) 0.0409(13) 0.0322(10) -0.0141(10) -0.0043(9) -0.0008(9)
C7 0.0343(13) 0.0361(12) 0.0576(15) -0.0146(12) 0.0122(11) -0.0142(10)
C8 0.0422(13) 0.0297(11) 0.0325(10) 0.0041(9) 0.0131(9) -0.0033(10)
C9 0.0268(10) 0.0273(10) 0.0279(10) 0.0034(8) -0.0012(7) -0.0008(8)
C10 0.0315(11) 0.0352(12) 0.0277(10) -0.0039(9) 0.0105(8) -0.0003(9)
C11 0.0367(13) 0.0455(13) 0.0238(9) 0.0056(9) -0.0042(8) 0.0003(10)
C12 0.0350(10) 0.0178(9) 0.0253(9) 0.0008(7) 0.0074(7) -0.0009(7)
C13 0.0508(14) 0.0256(11) 0.0304(10) -0.0060(8) 0.0060(9) -0.0096(10)
C14 0.0456(13) 0.0248(11) 0.0316(11) 0.0019(9) 0.0112(9) -0.0075(9)
C15 0.0470(14) 0.0272(12) 0.0467(13) 0.0077(10) 0.0108(11) 0.0110(10)
N 0.0223(7) 0.0195(7) 0.0175(6) 0.0006(6) 0.0041(5) -0.0002(5)
Si 0.0226(2) 0.0252(3) 0.0147(2) 0.00007(18) 0.00195(17) 0.00031(18)
Cl 0.0228(2) 0.0411(3) 0.0599(3) 0.0000(3) 0.0101(2) 0.0025(2)
As 0.02698(11) 0.02127(11) 0.01639(10) -0.00102(7) 0.00512(6) -0.00195(7)

loop_
_atom_type_symbol
_atom_type_description
_atom_type_scat_dispersion_real
_atom_type_scat_dispersion_imag
_atom_type_scat_source
C C 0.0033 0.0016 'International Tables Vol C Tables 4.2.6.8 and 6.1.1.4'
H H 0.0000 0.0000 'International Tables Vol C Tables 4.2.6.8 and 6.1.1.4'
N N 0.0061 0.0033 'International Tables Vol C Tables 4.2.6.8 and 6.1.1.4'
Si Si 0.0817 0.0704 'International Tables Vol C Tables 4.2.6.8 and 6.1.1.4'
Cl Cl 0.1484 0.1585 'International Tables Vol C Tables 4.2.6.8 and 6.1.1.4'
As As 0.0499 2.0058 'International Tables Vol C Tables 4.2.6.8 and 6.1.1.4'

loop_
_geom_angle_atom_site_label_1
_geom_angle_atom_site_label_2
_geom_angle_atom_site_label_3
_geom_angle
_geom_angle_site_symmetry_1
_geom_angle_site_symmetry_3
_geom_angle_publ_flag
C2 C1 C5 107.47(15) . . ?
C2 C1 Si 134.71(14) . . ?
C5 C1 Si 114.89(12) . . ?
C1 C2 C3 109.97(15) . . ?
C1 C2 C6 127.34(18) . . ?
C3 C2 C6 122.64(17) . . ?
C4 C3 C2 109.22(16) . . ?
C4 C3 C7 127.89(19) . . ?
C2 C3 C7 122.89(18) . . ?
C3 C4 C8 128.85(18) . . ?
C3 C4 C5 108.68(15) . . ?
C8 C4 C5 122.46(16) . . ?
C4 C5 C1 104.43(14) . . ?
C4 C5 C9 112.49(15) . . ?
C1 C5 C9 113.97(14) . . ?
C4 C5 As 115.82(12) . . ?
C1 C5 As 105.07(11) . . ?
C9 C5 As 105.10(12) . . ?
N C12 C14 109.37(14) . . ?
N C12 C15 110.16(16) . . ?
C14 C12 C15 109.77(17) . . ?
N C12 C13 110.16(15) . . ?
C14 C12 C13 107.98(17) . . ?
C15 C12 C13 109.36(17) . . ?
C12 N Si 126.43(11) . . ?
C12 N As 116.17(10) . . ?
Si N As 115.70(8) . . ?
N Si C1 96.72(7) . . ?
N Si C10 113.79(9) . . ?
C1 Si C10 112.20(9) . . ?
N Si C11 112.49(9) . . ?
C1 Si C11 112.21(10) . . ?
C10 Si C11 109.07(11) . . ?
N As C5 93.11(7) . . ?
N As Cl 104.00(5) . . ?
C5 As Cl 97.31(5) . . ?

loop_
_geom_bond_atom_site_label_1
_geom_bond_atom_site_label_2
_geom_bond_distance
_geom_bond_site_symmetry_2
_geom_bond_publ_flag
C1 C2 1.357(2) . ?
C1 C5 1.512(2) . ?
C1 Si 1.8502(19) . ?
C2 C3 1.473(3) . ?
C2 C6 1.498(3) . ?
C3 C4 1.347(3) . ?
C3 C7 1.502(3) . ?
C4 C8 1.497(3) . ?
C4 C5 1.500(2) . ?
C5 C9 1.538(3) . ?
C5 As 1.9903(18) . ?
C10 Si 1.865(2) . ?
C11 Si 1.870(2) . ?
C12 N 1.504(2) . ?
C12 C14 1.526(3) . ?
C12 C15 1.526(3) . ?
C12 C13 1.531(3) . ?
N Si 1.7676(15) . ?
N As 1.8292(14) . ?
Cl As 2.2568(16) . ?
